data_1558367
loop_
_publ_author_name
'Watanabe, Kohei'
'Ueno, Atsushi'
'Tao, Xin'
'Skoch, Karel'
'Jie, Xiaoming'
'Vagin, Sergei'
'Rieger, Bernhard'
'Daniliuc, Constantin Gabriel'
'Letzel, Mathias C.'
'Kehr, Gerald'
'Erker, Gerhard'

_publ_section_title
;
 Reactions of an Anionic Chelate Phosphane/borata-alkene Ligand with
 [Rh(nbd)Cl]2, [Rh(CO)2Cl]2 and [Ir(cod)Cl]2.
;
_journal_name_full 'Chemical Science'
_journal_paper_doi 10.1039/D0SC02223C
_journal_year 2020
_chemical_formula_sum 'C39 H37 B F10 O2 P Rh'
_chemical_formula_weight 872.37
_space_group_crystal_system monoclinic
_space_group_IT_number 14
_space_group_name_Hall '-P 2ybc'
_space_group_name_H-M_alt 'P 1 21/c 1'
_atom_sites_solution_hydrogens mixed
_audit_creation_method 'APEX3 v2019.1-0'
_audit_update_record
;
2020-06-05 deposited with the CCDC.	2020-06-18 downloaded from the CCDC.
;
_cell_angle_alpha 90
_cell_angle_beta 100.231(2)
_cell_angle_gamma 90
_cell_formula_units_Z 4
_cell_length_a 11.1535(6)
_cell_length_b 28.4831(16)
_cell_length_c 12.0712(6)
_cell_measurement_reflns_used 3915
_cell_measurement_temperature 100.(2)
_cell_measurement_theta_max 21.2517
_cell_measurement_theta_min 2.2325
_cell_volume 3773.9(3)
_computing_cell_refinement 'SAINT V8.40A (Bruker Nano, Inc., 2019)'
_computing_data_reduction 'SAINT V8.40A (Bruker Nano, Inc., 2019)'
_computing_molecular_graphics 'shelXle (C.B. Huebschle, rev 958)'
_computing_structure_refinement 'SHELXL-2018/3 (Sheldrick, 2018)'
_computing_structure_solution 'SHELXT 2014/5 (Sheldrick, 2014)'
_diffrn_ambient_temperature 100.(2)
_diffrn_detector_area_resol_mean 7.3910
_diffrn_measured_fraction_theta_full 0.999
_diffrn_measured_fraction_theta_max 0.999
_diffrn_measurement_device_type 'Bruker D8 Venture PHOTON III Diffractometer'
_diffrn_measurement_method 'phi / omega scans'
_diffrn_radiation_monochromator 'MX mirror'
_diffrn_radiation_type MoK\a
_diffrn_radiation_wavelength 0.71073
_diffrn_reflns_av_R_equivalents 0.1339
_diffrn_reflns_av_unetI/netI 0.0806
_diffrn_reflns_limit_h_max 13
_diffrn_reflns_limit_h_min -13
_diffrn_reflns_limit_k_max 34
_diffrn_reflns_limit_k_min -34
_diffrn_reflns_limit_l_max 14
_diffrn_reflns_limit_l_min -14
_diffrn_reflns_number 63397
_diffrn_reflns_theta_full 25.35
_diffrn_reflns_theta_max 25.35
_diffrn_reflns_theta_min 2.23
_diffrn_source 'Mo ImS'
_diffrn_source_type 'micro focus tube'
_exptl_absorpt_coefficient_mu 0.579
_exptl_absorpt_correction_T_max 0.98
_exptl_absorpt_correction_T_min 0.86
_exptl_absorpt_correction_type multi-scan
_exptl_absorpt_process_details
;

SADABS-2016/2 Bruker AXS area detector scaling and absorption correction.
Krause, L., Herbst-Irmer, R., Sheldrick G.M. & Stalke D.,
J. Appl. Cryst. 48 (2015) 3-10.
;
_exptl_crystal_colour yellow
_exptl_crystal_density_diffrn 1.535
_exptl_crystal_density_method 'not measured'
_exptl_crystal_description plate
_exptl_crystal_F_000 1768
_exptl_crystal_size_max 0.103
_exptl_crystal_size_mid 0.099
_exptl_crystal_size_min 0.030
_refine_diff_density_max 0.939
_refine_diff_density_min -0.659
_refine_ls_extinction_coef 0.0039(3)
_refine_ls_extinction_method 'SHELXL-2018/3 (Sheldrick 2018)'
_refine_ls_goodness_of_fit_ref 1.022
_refine_ls_hydrogen_treatment mixed
_refine_ls_matrix_type full
_refine_ls_number_parameters 500
_refine_ls_number_reflns 6914
_refine_ls_number_restraints 0
_refine_ls_restrained_S_all 1.022
_refine_ls_R_factor_all 0.0724
_refine_ls_R_factor_gt 0.0482
_refine_ls_shift/su_max 0.001
_refine_ls_shift/su_mean 0.000
_refine_ls_structure_factor_coef Fsqd
_refine_ls_weighting_details 'w=1/[\s^2^(Fo^2^)+(0.0269P)^2^+6.3965P] where P=(Fo^2^+2Fc^2^)/3'
_refine_ls_weighting_scheme calc
_refine_ls_wR_factor_gt 0.1094
_refine_ls_wR_factor_ref 0.1240
_reflns_number_gt 5188
_reflns_number_total 6914
_reflns_threshold_expression 'I > 2\s(I)'
_cod_data_source_file d0sc02223c2.cif
_cod_data_source_block erk9844
_cod_depositor_comments
;
The following automatic conversions were performed:

data item '_exptl_absorpt_correction_type' value 'Multi-Scan' was
changed to 'multi-scan' in accordance with the
/home/data/users/saulius/crontab/automatic-downloads/rss-feeds/RSC/lib/dictionaries/cif_core.dic
dictionary named 'cif_core.dic' version 2.4.2 last updated on
2011-04-26.

Automatic conversion script
Id: cif_fix_values 7556 2019-12-06 15:28:31Z antanas 
;
_cod_database_code 1558367

loop_
_space_group_symop_operation_xyz
'x, y, z'
'-x, y+1/2, -z+1/2'
'-x, -y, -z'
'x, -y-1/2, z-1/2'

loop_
_atom_site_type_symbol
_atom_site_label
_atom_site_fract_x
_atom_site_fract_y
_atom_site_fract_z
_atom_site_U_iso_or_equiv
_atom_site_adp_type
_atom_site_calc_flag
_atom_site_refinement_flags_adp
_atom_site_refinement_flags_occupancy
_atom_site_refinement_flags_posn
_atom_site_occupancy
_atom_site_disorder_assembly
_atom_site_disorder_group
B B1 0.3526(5) 0.35211(17) 0.5315(4) 0.0259(10) Uani d . . . 1 . .
O O1 0.5668(3) 0.22089(12) 0.3203(3) 0.0424(8) Uani d . . . 1 . .
O O2 0.3734(3) 0.22628(11) 0.5962(3) 0.0404(8) Uani d . . . 1 . .
P P1 0.63352(9) 0.35435(4) 0.41480(9) 0.0229(2) Uani d . . . 1 . .
Rh Rh1 0.51781(3) 0.29597(2) 0.48162(3) 0.02422(13) Uani d . . . 1 . .
C C1 0.5184(4) 0.39688(15) 0.4408(4) 0.0255(9) Uani d . . . 1 . .
H H1A 0.553753 0.427844 0.465301 0.031 Uiso calc U . R 1 . .
H H1B 0.451677 0.40067 0.375308 0.031 Uiso calc U . R 1 . .
C C2 0.4788(4) 0.36893(15) 0.5375(4) 0.0236(9) Uani d . . . 1 . .
H H2 0.530(4) 0.3725(15) 0.602(4) 0.026(12) Uiso d . . . 1 . .
C C3 0.5533(4) 0.24815(17) 0.3865(4) 0.0308(10) Uani d . . . 1 . .
C C4 0.4207(4) 0.25372(15) 0.5519(4) 0.0291(10) Uani d . . . 1 . .
C C11 0.7676(4) 0.37524(15) 0.5118(3) 0.0250(9) Uani d . . . 1 . .
C C12 0.8248(4) 0.41708(15) 0.4843(3) 0.0250(9) Uani d . . . 1 . .
C C13 0.9245(4) 0.43424(15) 0.5590(4) 0.0276(9) Uani d . . . 1 . .
H H13 0.964927 0.461392 0.538452 0.033 Uiso calc U . R 1 . .
C C14 0.9672(4) 0.41339(15) 0.6618(4) 0.0269(9) Uani d . . . 1 . .
C C15 0.9094(4) 0.37288(15) 0.6885(4) 0.0283(10) Uani d . . . 1 . .
H H15 0.93689 0.358315 0.759299 0.034 Uiso calc U . R 1 . .
C C16 0.8118(4) 0.35270(15) 0.6148(3) 0.0243(9) Uani d . . . 1 . .
C C17 0.7846(4) 0.44431(16) 0.3765(4) 0.0309(10) Uani d . . . 1 . .
H H17A 0.820822 0.475758 0.384176 0.046 Uiso calc U . R 1 . .
H H17B 0.695614 0.446982 0.361585 0.046 Uiso calc U . R 1 . .
H H17C 0.81144 0.427844 0.313925 0.046 Uiso calc U . R 1 . .
C C18 1.0726(4) 0.43327(16) 0.7429(4) 0.0352(11) Uani d . . . 1 . .
H H18A 1.148186 0.428019 0.713953 0.053 Uiso calc U . R 1 . .
H H18B 1.07803 0.41773 0.816094 0.053 Uiso calc U . R 1 . .
H H18C 1.060388 0.467045 0.751729 0.053 Uiso calc U . R 1 . .
C C19 0.7622(4) 0.30668(16) 0.6515(4) 0.0310(10) Uani d . . . 1 . .
H H19A 0.810649 0.296839 0.723576 0.046 Uiso calc U . R 1 . .
H H19B 0.76669 0.282555 0.594533 0.046 Uiso calc U . R 1 . .
H H19C 0.677115 0.310958 0.660148 0.046 Uiso calc U . R 1 . .
C C21 0.6773(4) 0.34951(14) 0.2761(3) 0.0239(9) Uani d . . . 1 . .
C C22 0.7830(4) 0.32329(15) 0.2688(4) 0.0270(9) Uani d . . . 1 . .
C C23 0.8234(4) 0.32044(16) 0.1663(4) 0.0287(10) Uani d . . . 1 . .
H H23 0.895766 0.303427 0.162398 0.034 Uiso calc U . R 1 . .
C C24 0.7610(4) 0.34173(16) 0.0699(4) 0.0291(10) Uani d . . . 1 . .
C C25 0.6539(4) 0.36515(15) 0.0763(4) 0.0298(10) Uani d . . . 1 . .
H H25 0.608449 0.378415 0.00966 0.036 Uiso calc U . R 1 . .
C C26 0.6098(4) 0.37008(15) 0.1774(4) 0.0269(9) Uani d . . . 1 . .
C C27 0.8577(4) 0.29831(16) 0.3681(4) 0.0287(9) Uani d . . . 1 . .
H H27A 0.904263 0.272906 0.340977 0.043 Uiso calc U . R 1 . .
H H27B 0.803419 0.285188 0.415686 0.043 Uiso calc U . R 1 . .
H H27C 0.913959 0.320634 0.411963 0.043 Uiso calc U . R 1 . .
C C28 0.8110(4) 0.34002(18) -0.0388(4) 0.0367(11) Uani d . . . 1 . .
H H28A 0.744971 0.345832 -0.102527 0.055 Uiso calc U . R 1 . .
H H28B 0.846419 0.308991 -0.047019 0.055 Uiso calc U . R 1 . .
H H28C 0.874014 0.364116 -0.037226 0.055 Uiso calc U . R 1 . .
C C29 0.4918(4) 0.39681(18) 0.1728(4) 0.0358(11) Uani d . . . 1 . .
H H29A 0.461769 0.40714 0.095445 0.054 Uiso calc U . R 1 . .
H H29B 0.506084 0.424249 0.222395 0.054 Uiso calc U . R 1 . .
H H29C 0.431125 0.376343 0.197742 0.054 Uiso calc U . R 1 . .
C C31 0.2959(4) 0.33619(14) 0.6390(4) 0.0246(9) Uani d . . . 1 . .
C C32 0.3390(4) 0.35168(15) 0.7486(4) 0.0286(10) Uani d . . . 1 . .
F F32 0.4376(2) 0.38022(9) 0.7706(2) 0.0333(6) Uani d . . . 1 . .
C C33 0.2853(4) 0.34067(16) 0.8387(4) 0.0301(10) Uani d . . . 1 . .
F F33 0.3295(3) 0.35784(10) 0.9424(2) 0.0434(7) Uani d . . . 1 . .
C C34 0.1838(4) 0.31222(16) 0.8240(4) 0.0309(10) Uani d . . . 1 . .
F F34 0.1283(3) 0.30170(10) 0.9107(2) 0.0424(7) Uani d . . . 1 . .
C C35 0.1373(4) 0.29583(15) 0.7175(4) 0.0272(9) Uani d . . . 1 . .
F F35 0.0386(2) 0.26771(9) 0.7032(2) 0.0361(6) Uani d . . . 1 . .
C C36 0.1936(4) 0.30761(15) 0.6293(3) 0.0257(9) Uani d . . . 1 . .
F F36 0.1447(2) 0.28971(9) 0.5277(2) 0.0333(6) Uani d . . . 1 . .
C C41 0.2532(4) 0.36337(15) 0.4199(3) 0.0249(9) Uani d . . . 1 . .
C C42 0.2201(4) 0.33666(15) 0.3231(4) 0.0277(9) Uani d . . . 1 . .
F F42 0.2648(2) 0.29272(9) 0.3184(2) 0.0332(6) Uani d . . . 1 . .
C C43 0.1425(4) 0.35252(16) 0.2278(4) 0.0284(10) Uani d . . . 1 . .
F F43 0.1177(2) 0.32504(9) 0.1363(2) 0.0364(6) Uani d . . . 1 . .
C C44 0.0903(4) 0.39556(16) 0.2281(4) 0.0311(10) Uani d . . . 1 . .
F F44 0.0146(2) 0.41182(10) 0.1371(2) 0.0406(7) Uani d . . . 1 . .
C C45 0.1162(4) 0.42321(16) 0.3234(4) 0.0324(10) Uani d . . . 1 . .
F F45 0.0663(2) 0.46623(9) 0.3243(2) 0.0408(7) Uani d . . . 1 . .
C C46 0.1979(4) 0.40695(15) 0.4152(4) 0.0279(10) Uani d . . . 1 . .
F F46 0.2234(2) 0.43606(9) 0.5055(2) 0.0364(6) Uani d . . . 1 . .
C C51 0.6258(6) 0.4792(2) 0.6896(5) 0.0523(14) Uani d . . . 1 . .
H H51A 0.62495 0.513088 0.675066 0.078 Uiso calc U . R 1 . .
H H51B 0.547424 0.46561 0.654849 0.078 Uiso calc U . R 1 . .
H H51C 0.691342 0.464555 0.657376 0.078 Uiso calc U . R 1 . .
C C52 0.6473(5) 0.4705(2) 0.8164(5) 0.0504(14) Uani d . . . 1 . .
H H52A 0.575275 0.481551 0.846603 0.061 Uiso calc U . R 1 . .
H H52B 0.655545 0.43635 0.830505 0.061 Uiso calc U . R 1 . .
C C53 0.7598(5) 0.4951(2) 0.8787(5) 0.0523(14) Uani d . . . 1 . .
H H53A 0.830775 0.485499 0.845019 0.063 Uiso calc U . R 1 . .
H H53B 0.749264 0.529421 0.86755 0.063 Uiso calc U . R 1 . .
C C54 0.7874(5) 0.4851(2) 1.0036(5) 0.0547(15) Uani d . . . 1 . .
H H54A 0.866467 0.499721 1.035598 0.066 Uiso calc U . R 1 . .
H H54B 0.796508 0.450711 1.014532 0.066 Uiso calc U . R 1 . .
C C55 0.6921(5) 0.5024(2) 1.0685(5) 0.0554(15) Uani d . . . 1 . .
H H55A 0.67683 0.53589 1.052956 0.083 Uiso calc U . R 1 . .
H H55B 0.7212 0.497928 1.149258 0.083 Uiso calc U . R 1 . .
H H55C 0.616381 0.48477 1.045292 0.083 Uiso calc U . R 1 . .

loop_
_atom_site_aniso_label
_atom_site_aniso_U_11
_atom_site_aniso_U_22
_atom_site_aniso_U_33
_atom_site_aniso_U_12
_atom_site_aniso_U_13
_atom_site_aniso_U_23
B1 0.032(3) 0.027(3) 0.019(2) 0.004(2) 0.007(2) -0.0025(19)
O1 0.041(2) 0.047(2) 0.042(2) -0.0002(16) 0.0156(17) -0.0142(17)
O2 0.046(2) 0.0338(18) 0.047(2) -0.0052(16) 0.0232(17) 0.0055(16)
P1 0.0192(5) 0.0304(6) 0.0193(5) -0.0008(4) 0.0042(4) 0.0006(4)
Rh1 0.02082(18) 0.0295(2) 0.02297(19) -0.00022(14) 0.00571(13) -0.00019(15)
C1 0.022(2) 0.031(2) 0.025(2) 0.0000(17) 0.0067(17) -0.0005(18)
C2 0.023(2) 0.028(2) 0.021(2) 0.0009(17) 0.0056(18) -0.0004(17)
C3 0.020(2) 0.044(3) 0.029(2) 0.0010(19) 0.0053(18) 0.006(2)
C4 0.027(2) 0.030(2) 0.031(2) 0.0001(19) 0.0067(19) -0.007(2)
C11 0.020(2) 0.031(2) 0.023(2) 0.0006(17) 0.0035(17) -0.0030(18)
C12 0.023(2) 0.031(2) 0.022(2) -0.0021(17) 0.0048(17) -0.0038(18)
C13 0.024(2) 0.028(2) 0.031(2) -0.0002(17) 0.0051(18) 0.0009(19)
C14 0.024(2) 0.032(2) 0.024(2) 0.0020(18) 0.0015(18) -0.0019(18)
C15 0.025(2) 0.039(3) 0.020(2) 0.0043(19) 0.0000(17) -0.0003(19)
C16 0.022(2) 0.031(2) 0.021(2) 0.0017(17) 0.0071(17) -0.0053(18)
C17 0.030(2) 0.033(2) 0.030(2) -0.0052(19) 0.0059(19) 0.004(2)
C18 0.029(2) 0.035(3) 0.037(3) 0.001(2) -0.005(2) -0.006(2)
C19 0.022(2) 0.045(3) 0.026(2) -0.0048(19) 0.0038(18) 0.006(2)
C21 0.021(2) 0.029(2) 0.022(2) -0.0036(17) 0.0047(17) -0.0024(17)
C22 0.024(2) 0.033(2) 0.024(2) -0.0021(18) 0.0044(18) -0.0008(18)
C23 0.026(2) 0.036(3) 0.026(2) -0.0023(19) 0.0086(19) -0.0042(19)
C24 0.029(2) 0.037(3) 0.022(2) -0.0078(19) 0.0060(18) -0.0060(19)
C25 0.030(2) 0.034(2) 0.025(2) -0.0048(19) 0.0043(19) 0.0018(19)
C26 0.018(2) 0.039(3) 0.023(2) -0.0015(18) 0.0011(17) 0.0006(19)
C27 0.024(2) 0.035(2) 0.027(2) 0.0033(18) 0.0042(18) 0.0000(19)
C28 0.038(3) 0.052(3) 0.023(2) -0.006(2) 0.012(2) -0.004(2)
C29 0.030(2) 0.052(3) 0.024(2) 0.008(2) 0.0011(19) 0.006(2)
C31 0.022(2) 0.027(2) 0.025(2) 0.0049(17) 0.0052(17) 0.0018(18)
C32 0.022(2) 0.032(2) 0.032(2) -0.0033(18) 0.0045(18) 0.0004(19)
F32 0.0302(14) 0.0448(15) 0.0241(13) -0.0095(11) 0.0024(11) -0.0055(11)
C33 0.031(2) 0.038(3) 0.020(2) 0.000(2) 0.0017(18) 0.0017(19)
F33 0.0515(17) 0.0582(18) 0.0205(14) -0.0138(14) 0.0068(12) -0.0065(13)
C34 0.034(2) 0.037(2) 0.024(2) 0.001(2) 0.0102(19) 0.0067(19)
F34 0.0460(17) 0.0550(18) 0.0309(15) -0.0074(13) 0.0197(13) 0.0035(13)
C35 0.018(2) 0.032(2) 0.031(2) -0.0026(18) 0.0035(17) 0.0039(19)
F35 0.0284(14) 0.0406(15) 0.0415(16) -0.0058(11) 0.0119(12) 0.0016(12)
C36 0.024(2) 0.034(2) 0.019(2) 0.0004(17) 0.0029(17) 0.0003(17)
F36 0.0299(13) 0.0437(15) 0.0255(13) -0.0120(11) 0.0030(11) -0.0042(11)
C41 0.021(2) 0.034(2) 0.021(2) -0.0007(17) 0.0065(17) 0.0009(18)
C42 0.024(2) 0.031(2) 0.029(2) 0.0014(18) 0.0078(18) 0.0004(19)
F42 0.0295(13) 0.0376(15) 0.0301(14) 0.0049(11) -0.0010(11) -0.0088(11)
C43 0.024(2) 0.040(3) 0.021(2) -0.0045(19) 0.0025(17) -0.0015(19)
F43 0.0343(15) 0.0511(17) 0.0212(13) -0.0026(12) -0.0022(11) -0.0077(12)
C44 0.020(2) 0.045(3) 0.027(2) 0.0013(19) -0.0004(18) 0.009(2)
F44 0.0354(15) 0.0500(17) 0.0310(15) 0.0001(12) -0.0086(12) 0.0101(13)
C45 0.028(2) 0.036(3) 0.033(3) 0.0016(19) 0.003(2) 0.003(2)
F45 0.0360(15) 0.0372(15) 0.0459(17) 0.0090(12) -0.0019(13) 0.0024(13)
C46 0.023(2) 0.036(2) 0.024(2) -0.0024(18) 0.0040(18) -0.0038(19)
F46 0.0368(15) 0.0383(15) 0.0322(15) 0.0045(12) 0.0008(12) -0.0084(12)
C51 0.063(4) 0.050(3) 0.042(3) 0.007(3) 0.005(3) -0.006(3)
C52 0.050(3) 0.051(3) 0.048(3) -0.004(3) 0.004(3) 0.001(3)
C53 0.040(3) 0.058(4) 0.058(4) -0.006(3) 0.006(3) -0.001(3)
C54 0.039(3) 0.067(4) 0.051(4) -0.006(3) -0.011(3) -0.001(3)
C55 0.053(4) 0.070(4) 0.038(3) -0.009(3) -0.006(3) 0.004(3)

loop_
_atom_type_symbol
_atom_type_description
_atom_type_scat_dispersion_real
_atom_type_scat_dispersion_imag
_atom_type_scat_source
C C 0.0033 0.0016 'International Tables Vol C Tables 4.2.6.8 and 6.1.1.4'
H H 0.0000 0.0000 'International Tables Vol C Tables 4.2.6.8 and 6.1.1.4'
B B 0.0013 0.0007 'International Tables Vol C Tables 4.2.6.8 and 6.1.1.4'
F F 0.0171 0.0103 'International Tables Vol C Tables 4.2.6.8 and 6.1.1.4'
O O 0.0106 0.0060 'International Tables Vol C Tables 4.2.6.8 and 6.1.1.4'
P P 0.1023 0.0942 'International Tables Vol C Tables 4.2.6.8 and 6.1.1.4'
Rh Rh -1.1178 0.9187 'International Tables Vol C Tables 4.2.6.8 and 6.1.1.4'

loop_
_geom_angle_atom_site_label_1
_geom_angle_atom_site_label_2
_geom_angle_atom_site_label_3
_geom_angle_site_symmetry_1
_geom_angle_site_symmetry_3
_geom_angle
_geom_angle_publ_flag
C2 B1 C31 . . 124.1(4) ?
C2 B1 C41 . . 118.9(4) ?
C31 B1 C41 . . 114.7(4) ?
C2 B1 Rh1 . . 60.0(2) ?
C31 B1 Rh1 . . 114.3(3) ?
C41 B1 Rh1 . . 109.8(3) ?
C11 P1 C21 . . 106.84(19) ?
C11 P1 C1 . . 101.17(19) ?
C21 P1 C1 . . 121.01(19) ?
C11 P1 Rh1 . . 116.75(14) ?
C21 P1 Rh1 . . 121.07(14) ?
C1 P1 Rh1 . . 87.97(13) ?
C3 Rh1 C4 . . 90.68(19) ?
C3 Rh1 C2 . . 158.52(17) ?
C4 Rh1 C2 . . 107.02(16) ?
C3 Rh1 P1 . . 96.71(14) ?
C4 Rh1 P1 . . 172.50(13) ?
C2 Rh1 P1 . . 66.06(11) ?
C3 Rh1 B1 . . 146.09(17) ?
C4 Rh1 B1 . . 78.67(17) ?
C2 Rh1 B1 . . 34.61(15) ?
P1 Rh1 B1 . . 95.75(11) ?
C2 C1 P1 . . 95.3(3) ?
C2 C1 H1A . . 112.7 ?
P1 C1 H1A . . 112.7 ?
C2 C1 H1B . . 112.7 ?
P1 C1 H1B . . 112.7 ?
H1A C1 H1B . . 110.2 ?
B1 C2 C1 . . 121.9(4) ?
B1 C2 Rh1 . . 85.3(3) ?
C1 C2 Rh1 . . 98.8(3) ?
B1 C2 H2 . . 123.(3) ?
C1 C2 H2 . . 112.(3) ?
Rh1 C2 H2 . . 104.(3) ?
O1 C3 Rh1 . . 173.3(4) ?
O2 C4 Rh1 . . 173.3(4) ?
C16 C11 C12 . . 119.2(4) ?
C16 C11 P1 . . 122.4(3) ?
C12 C11 P1 . . 118.3(3) ?
C13 C12 C11 . . 119.0(4) ?
C13 C12 C17 . . 117.2(4) ?
C11 C12 C17 . . 123.7(4) ?
C14 C13 C12 . . 122.7(4) ?
C14 C13 H13 . . 118.7 ?
C12 C13 H13 . . 118.7 ?
C13 C14 C15 . . 117.7(4) ?
C13 C14 C18 . . 121.9(4) ?
C15 C14 C18 . . 120.3(4) ?
C14 C15 C16 . . 122.3(4) ?
C14 C15 H15 . . 118.8 ?
C16 C15 H15 . . 118.8 ?
C15 C16 C11 . . 119.0(4) ?
C15 C16 C19 . . 116.8(4) ?
C11 C16 C19 . . 124.2(4) ?
C12 C17 H17A . . 109.5 ?
C12 C17 H17B . . 109.5 ?
H17A C17 H17B . . 109.5 ?
C12 C17 H17C . . 109.5 ?
H17A C17 H17C . . 109.5 ?
H17B C17 H17C . . 109.5 ?
C14 C18 H18A . . 109.5 ?
C14 C18 H18B . . 109.5 ?
H18A C18 H18B . . 109.5 ?
C14 C18 H18C . . 109.5 ?
H18A C18 H18C . . 109.5 ?
H18B C18 H18C . . 109.5 ?
C16 C19 H19A . . 109.5 ?
C16 C19 H19B . . 109.5 ?
H19A C19 H19B . . 109.5 ?
C16 C19 H19C . . 109.5 ?
H19A C19 H19C . . 109.5 ?
H19B C19 H19C . . 109.5 ?
C22 C21 C26 . . 119.4(4) ?
C22 C21 P1 . . 117.3(3) ?
C26 C21 P1 . . 123.3(3) ?
C23 C22 C21 . . 119.5(4) ?
C23 C22 C27 . . 117.2(4) ?
C21 C22 C27 . . 123.3(4) ?
C24 C23 C22 . . 121.8(4) ?
C24 C23 H23 . . 119.1 ?
C22 C23 H23 . . 119.1 ?
C25 C24 C23 . . 118.3(4) ?
C25 C24 C28 . . 121.2(4) ?
C23 C24 C28 . . 120.4(4) ?
C24 C25 C26 . . 122.5(4) ?
C24 C25 H25 . . 118.7 ?
C26 C25 H25 . . 118.7 ?
C25 C26 C21 . . 118.3(4) ?
C25 C26 C29 . . 117.2(4) ?
C21 C26 C29 . . 124.5(4) ?
C22 C27 H27A . . 109.5 ?
C22 C27 H27B . . 109.5 ?
H27A C27 H27B . . 109.5 ?
C22 C27 H27C . . 109.5 ?
H27A C27 H27C . . 109.5 ?
H27B C27 H27C . . 109.5 ?
C24 C28 H28A . . 109.5 ?
C24 C28 H28B . . 109.5 ?
H28A C28 H28B . . 109.5 ?
C24 C28 H28C . . 109.5 ?
H28A C28 H28C . . 109.5 ?
H28B C28 H28C . . 109.5 ?
C26 C29 H29A . . 109.5 ?
C26 C29 H29B . . 109.5 ?
H29A C29 H29B . . 109.5 ?
C26 C29 H29C . . 109.5 ?
H29A C29 H29C . . 109.5 ?
H29B C29 H29C . . 109.5 ?
C36 C31 C32 . . 113.9(4) ?
C36 C31 B1 . . 122.2(4) ?
C32 C31 B1 . . 123.8(4) ?
F32 C32 C33 . . 115.9(4) ?
F32 C32 C31 . . 120.4(4) ?
C33 C32 C31 . . 123.7(4) ?
F33 C33 C32 . . 120.9(4) ?
F33 C33 C34 . . 119.2(4) ?
C32 C33 C34 . . 119.9(4) ?
F34 C34 C33 . . 120.9(4) ?
F34 C34 C35 . . 120.2(4) ?
C33 C34 C35 . . 118.9(4) ?
F35 C35 C36 . . 121.5(4) ?
F35 C35 C34 . . 118.9(4) ?
C36 C35 C34 . . 119.6(4) ?
F36 C36 C35 . . 116.5(4) ?
F36 C36 C31 . . 119.4(4) ?
C35 C36 C31 . . 124.1(4) ?
C46 C41 C42 . . 114.0(4) ?
C46 C41 B1 . . 116.6(4) ?
C42 C41 B1 . . 129.3(4) ?
F42 C42 C43 . . 116.6(4) ?
F42 C42 C41 . . 119.8(4) ?
C43 C42 C41 . . 123.6(4) ?
F43 C43 C44 . . 120.2(4) ?
F43 C43 C42 . . 120.0(4) ?
C44 C43 C42 . . 119.8(4) ?
F44 C44 C43 . . 121.1(4) ?
F44 C44 C45 . . 119.5(4) ?
C43 C44 C45 . . 119.4(4) ?
F45 C45 C44 . . 120.0(4) ?
F45 C45 C46 . . 120.8(4) ?
C44 C45 C46 . . 119.1(4) ?
F46 C46 C45 . . 116.9(4) ?
F46 C46 C41 . . 119.1(4) ?
C45 C46 C41 . . 124.0(4) ?
C52 C51 H51A . . 109.5 ?
C52 C51 H51B . . 109.5 ?
H51A C51 H51B . . 109.5 ?
C52 C51 H51C . . 109.5 ?
H51A C51 H51C . . 109.5 ?
H51B C51 H51C . . 109.5 ?
C53 C52 C51 . . 113.0(5) ?
C53 C52 H52A . . 109.0 ?
C51 C52 H52A . . 109.0 ?
C53 C52 H52B . . 109.0 ?
C51 C52 H52B . . 109.0 ?
H52A C52 H52B . . 107.8 ?
C54 C53 C52 . . 114.3(5) ?
C54 C53 H53A . . 108.7 ?
C52 C53 H53A . . 108.7 ?
C54 C53 H53B . . 108.7 ?
C52 C53 H53B . . 108.7 ?
H53A C53 H53B . . 107.6 ?
C53 C54 C55 . . 114.7(5) ?
C53 C54 H54A . . 108.6 ?
C55 C54 H54A . . 108.6 ?
C53 C54 H54B . . 108.6 ?
C55 C54 H54B . . 108.6 ?
H54A C54 H54B . . 107.6 ?
C54 C55 H55A . . 109.5 ?
C54 C55 H55B . . 109.5 ?
H55A C55 H55B . . 109.5 ?
C54 C55 H55C . . 109.5 ?
H55A C55 H55C . . 109.5 ?
H55B C55 H55C . . 109.5 ?

loop_
_geom_bond_atom_site_label_1
_geom_bond_atom_site_label_2
_geom_bond_site_symmetry_2
_geom_bond_distance
_geom_bond_publ_flag
B1 C2 . 1.476(7) ?
B1 C31 . 1.607(6) ?
B1 C41 . 1.618(6) ?
B1 Rh1 . 2.590(5) ?
O1 C3 . 1.144(5) ?
O2 C4 . 1.129(5) ?
P1 C11 . 1.828(4) ?
P1 C21 . 1.831(4) ?
P1 C1 . 1.833(4) ?
P1 Rh1 . 2.3348(11) ?
Rh1 C3 . 1.868(5) ?
Rh1 C4 . 1.915(5) ?
Rh1 C2 . 2.251(4) ?
C1 C2 . 1.542(6) ?
C1 H1A . 0.99 ?
C1 H1B . 0.99 ?
C2 H2 . 0.88(5) ?
C11 C16 . 1.408(6) ?
C11 C12 . 1.419(6) ?
C12 C13 . 1.390(6) ?
C12 C17 . 1.513(6) ?
C13 C14 . 1.383(6) ?
C13 H13 . 0.95 ?
C14 C15 . 1.388(6) ?
C14 C18 . 1.500(6) ?
C15 C16 . 1.401(6) ?
C15 H15 . 0.95 ?
C16 C19 . 1.519(6) ?
C17 H17A . 0.98 ?
C17 H17B . 0.98 ?
C17 H17C . 0.98 ?
C18 H18A . 0.98 ?
C18 H18B . 0.98 ?
C18 H18C . 0.98 ?
C19 H19A . 0.98 ?
C19 H19B . 0.98 ?
C19 H19C . 0.98 ?
C21 C22 . 1.411(6) ?
C21 C26 . 1.419(6) ?
C22 C23 . 1.392(6) ?
C22 C27 . 1.511(6) ?
C23 C24 . 1.385(6) ?
C23 H23 . 0.95 ?
C24 C25 . 1.383(6) ?
C24 C28 . 1.515(6) ?
C25 C26 . 1.401(6) ?
C25 H25 . 0.95 ?
C26 C29 . 1.513(6) ?
C27 H27A . 0.98 ?
C27 H27B . 0.98 ?
C27 H27C . 0.98 ?
C28 H28A . 0.98 ?
C28 H28B . 0.98 ?
C28 H28C . 0.98 ?
C29 H29A . 0.98 ?
C29 H29B . 0.98 ?
C29 H29C . 0.98 ?
C31 C36 . 1.389(6) ?
C31 C32 . 1.396(6) ?
C32 F32 . 1.355(5) ?
C32 C33 . 1.369(6) ?
C33 F33 . 1.352(5) ?
C33 C34 . 1.378(6) ?
C34 F34 . 1.341(5) ?
C34 C35 . 1.379(6) ?
C35 F35 . 1.348(5) ?
C35 C36 . 1.369(6) ?
C36 F36 . 1.351(5) ?
C41 C46 . 1.383(6) ?
C41 C42 . 1.389(6) ?
C42 F42 . 1.352(5) ?
C42 C43 . 1.386(6) ?
C43 F43 . 1.342(5) ?
C43 C44 . 1.358(6) ?
C44 F44 . 1.343(5) ?
C44 C45 . 1.381(7) ?
C45 F45 . 1.347(5) ?
C45 C46 . 1.383(6) ?
C46 F46 . 1.359(5) ?
C51 C52 . 1.527(8) ?
C51 H51A . 0.98 ?
C51 H51B . 0.98 ?
C51 H51C . 0.98 ?
C52 C53 . 1.516(8) ?
C52 H52A . 0.99 ?
C52 H52B . 0.99 ?
C53 C54 . 1.512(8) ?
C53 H53A . 0.99 ?
C53 H53B . 0.99 ?
C54 C55 . 1.512(8) ?
C54 H54A . 0.99 ?
C54 H54B . 0.99 ?
C55 H55A . 0.98 ?
C55 H55B . 0.98 ?
C55 H55C . 0.98 ?

loop_
_geom_torsion_atom_site_label_1
_geom_torsion_atom_site_label_2
_geom_torsion_atom_site_label_3
_geom_torsion_atom_site_label_4
_geom_torsion_site_symmetry_1
_geom_torsion_site_symmetry_2
_geom_torsion_site_symmetry_3
_geom_torsion_site_symmetry_4
_geom_torsion
_geom_torsion_publ_flag
C11 P1 C1 C2 . . . . -88.6(3) ?
C21 P1 C1 C2 . . . . 153.8(3) ?
Rh1 P1 C1 C2 . . . . 28.3(2) ?
C31 B1 C2 C1 . . . . -161.9(4) ?
C41 B1 C2 C1 . . . . 0.0(6) ?
Rh1 B1 C2 C1 . . . . 97.5(4) ?
C31 B1 C2 Rh1 . . . . 100.6(4) ?
C41 B1 C2 Rh1 . . . . -97.4(4) ?
P1 C1 C2 B1 . . . . -119.8(4) ?
P1 C1 C2 Rh1 . . . . -29.8(2) ?
C21 P1 C11 C16 . . . . -129.1(3) ?
C1 P1 C11 C16 . . . . 103.5(4) ?
Rh1 P1 C11 C16 . . . . 10.1(4) ?
C21 P1 C11 C12 . . . . 54.2(4) ?
C1 P1 C11 C12 . . . . -73.2(3) ?
Rh1 P1 C11 C12 . . . . -166.6(3) ?
C16 C11 C12 C13 . . . . 1.2(6) ?
P1 C11 C12 C13 . . . . 178.0(3) ?
C16 C11 C12 C17 . . . . -179.7(4) ?
P1 C11 C12 C17 . . . . -2.9(6) ?
C11 C12 C13 C14 . . . . -3.1(6) ?
C17 C12 C13 C14 . . . . 177.7(4) ?
C12 C13 C14 C15 . . . . 2.1(6) ?
C12 C13 C14 C18 . . . . -178.1(4) ?
C13 C14 C15 C16 . . . . 0.8(6) ?
C18 C14 C15 C16 . . . . -179.1(4) ?
C14 C15 C16 C11 . . . . -2.5(6) ?
C14 C15 C16 C19 . . . . 176.2(4) ?
C12 C11 C16 C15 . . . . 1.5(6) ?
P1 C11 C16 C15 . . . . -175.2(3) ?
C12 C11 C16 C19 . . . . -177.2(4) ?
P1 C11 C16 C19 . . . . 6.2(6) ?
C11 P1 C21 C22 . . . . 52.5(4) ?
C1 P1 C21 C22 . . . . 167.2(3) ?
Rh1 P1 C21 C22 . . . . -84.5(3) ?
C11 P1 C21 C26 . . . . -128.4(4) ?
C1 P1 C21 C26 . . . . -13.7(4) ?
Rh1 P1 C21 C26 . . . . 94.6(4) ?
C26 C21 C22 C23 . . . . 3.9(6) ?
P1 C21 C22 C23 . . . . -176.9(3) ?
C26 C21 C22 C27 . . . . -177.2(4) ?
P1 C21 C22 C27 . . . . 1.9(6) ?
C21 C22 C23 C24 . . . . -1.7(7) ?
C27 C22 C23 C24 . . . . 179.4(4) ?
C22 C23 C24 C25 . . . . -1.9(7) ?
C22 C23 C24 C28 . . . . 176.9(4) ?
C23 C24 C25 C26 . . . . 3.3(7) ?
C28 C24 C25 C26 . . . . -175.5(4) ?
C24 C25 C26 C21 . . . . -1.0(6) ?
C24 C25 C26 C29 . . . . 179.6(4) ?
C22 C21 C26 C25 . . . . -2.7(6) ?
P1 C21 C26 C25 . . . . 178.3(3) ?
C22 C21 C26 C29 . . . . 176.7(4) ?
P1 C21 C26 C29 . . . . -2.4(6) ?
C2 B1 C31 C36 . . . . -159.6(4) ?
C41 B1 C31 C36 . . . . 37.7(6) ?
Rh1 B1 C31 C36 . . . . -90.5(4) ?
C2 B1 C31 C32 . . . . 24.3(7) ?
C41 B1 C31 C32 . . . . -138.3(4) ?
Rh1 B1 C31 C32 . . . . 93.5(4) ?
C36 C31 C32 F32 . . . . -179.3(4) ?
B1 C31 C32 F32 . . . . -3.0(6) ?
C36 C31 C32 C33 . . . . -1.1(6) ?
B1 C31 C32 C33 . . . . 175.3(4) ?
F32 C32 C33 F33 . . . . 0.2(6) ?
C31 C32 C33 F33 . . . . -178.1(4) ?
F32 C32 C33 C34 . . . . 179.3(4) ?
C31 C32 C33 C34 . . . . 1.0(7) ?
F33 C33 C34 F34 . . . . 0.4(7) ?
C32 C33 C34 F34 . . . . -178.7(4) ?
F33 C33 C34 C35 . . . . 178.3(4) ?
C32 C33 C34 C35 . . . . -0.8(7) ?
F34 C34 C35 F35 . . . . -2.6(6) ?
C33 C34 C35 F35 . . . . 179.5(4) ?
F34 C34 C35 C36 . . . . 178.7(4) ?
C33 C34 C35 C36 . . . . 0.8(7) ?
F35 C35 C36 F36 . . . . 0.2(6) ?
C34 C35 C36 F36 . . . . 178.9(4) ?
F35 C35 C36 C31 . . . . -179.6(4) ?
C34 C35 C36 C31 . . . . -1.0(7) ?
C32 C31 C36 F36 . . . . -178.8(4) ?
B1 C31 C36 F36 . . . . 4.8(6) ?
C32 C31 C36 C35 . . . . 1.1(6) ?
B1 C31 C36 C35 . . . . -175.3(4) ?
C2 B1 C41 C46 . . . . -83.3(5) ?
C31 B1 C41 C46 . . . . 80.3(5) ?
Rh1 B1 C41 C46 . . . . -149.3(3) ?
C2 B1 C41 C42 . . . . 91.9(6) ?
C31 B1 C41 C42 . . . . -104.5(5) ?
Rh1 B1 C41 C42 . . . . 25.9(6) ?
C46 C41 C42 F42 . . . . -177.9(4) ?
B1 C41 C42 F42 . . . . 6.8(7) ?
C46 C41 C42 C43 . . . . 2.5(6) ?
B1 C41 C42 C43 . . . . -172.8(4) ?
F42 C42 C43 F43 . . . . -1.5(6) ?
C41 C42 C43 F43 . . . . 178.1(4) ?
F42 C42 C43 C44 . . . . 177.3(4) ?
C41 C42 C43 C44 . . . . -3.1(7) ?
F43 C43 C44 F44 . . . . -1.0(6) ?
C42 C43 C44 F44 . . . . -179.9(4) ?
F43 C43 C44 C45 . . . . 179.5(4) ?
C42 C43 C44 C45 . . . . 0.6(7) ?
F44 C44 C45 F45 . . . . -0.4(6) ?
C43 C44 C45 F45 . . . . 179.1(4) ?
F44 C44 C45 C46 . . . . -177.5(4) ?
C43 C44 C45 C46 . . . . 2.0(7) ?
F45 C45 C46 F46 . . . . 0.8(6) ?
C44 C45 C46 F46 . . . . 177.9(4) ?
F45 C45 C46 C41 . . . . -179.6(4) ?
C44 C45 C46 C41 . . . . -2.5(7) ?
C42 C41 C46 F46 . . . . 179.8(4) ?
B1 C41 C46 F46 . . . . -4.2(6) ?
C42 C41 C46 C45 . . . . 0.2(6) ?
B1 C41 C46 C45 . . . . 176.2(4) ?
C51 C52 C53 C54 . . . . -176.8(5) ?
C52 C53 C54 C55 . . . . -64.2(7) ?
